data_4349443
loop_
_publ_author_name
'Aroua, Safwan'
'Todorova, Tanya K.'
'Hommes, Paul'
'Chamoreau, Lise-Marie'
'Reissig, Hans-Ulrich'
'Mougel, Victor'
'Fontecave, Marc'

_publ_section_title
;
 Synthesis, Characterization, and DFT Analysis of Bis-Terpyridyl-Based
 Molecular Cobalt Complexes.
;
_journal_issue 10
_journal_name_full 'Inorganic chemistry'
_journal_page_first 5930
_journal_page_last 5940
_journal_paper_doi 10.1021/acs.inorgchem.7b00595
_journal_volume 56
_journal_year 2017
_chemical_formula_moiety 'C46 H30 Co N6, 1.5(F6 P), F2.72 P0.5, 0.28(F), 1.63(C3 H6 O)'
_chemical_formula_sum 'C50.88 H39.75 Co F12 N6 O1.62 P2'
_chemical_formula_weight 1110.00
_space_group_crystal_system tetragonal
_space_group_IT_number 87
_space_group_name_Hall '-I 4'
_space_group_name_H-M_alt 'I 4/m'
_atom_sites_solution_hydrogens geom
_atom_sites_solution_primary dual
_audit_creation_date 2016-09-09
_audit_creation_method
;
Olex2 1.2
(compiled 2016.08.25 svn.r3337 for OlexSys, GUI svn.r5221)
;
_cell_angle_alpha 90
_cell_angle_beta 90
_cell_angle_gamma 90
_cell_formula_units_Z 16
_cell_length_a 26.3611(5)
_cell_length_b 26.3611(5)
_cell_length_c 29.3615(9)
_cell_measurement_reflns_used 11957
_cell_measurement_temperature 150.00(10)
_cell_measurement_theta_max 30.6622
_cell_measurement_theta_min 2.9765
_cell_volume 20403.5(8)
_computing_cell_refinement
;
CrysAlisPro, Agilent Technologies,
Version 1.171.36.21 (release 14-08-2012 CrysAlis171 .NET)
(compiled Sep 14 2012,17:21:16)
;
_computing_data_collection
;
CrysAlisPro, Agilent Technologies,
Version 1.171.36.21 (release 14-08-2012 CrysAlis171 .NET)
(compiled Sep 14 2012,17:21:16)
;
_computing_data_reduction
;
CrysAlisPro, Agilent Technologies,
Version 1.171.36.21 (release 14-08-2012 CrysAlis171 .NET)
(compiled Sep 14 2012,17:21:16)
;
_computing_molecular_graphics 'Olex2 (Dolomanov et al., 2009)'
_computing_publication_material 'Olex2 (Dolomanov et al., 2009)'
_computing_structure_refinement 'ShelXL (Sheldrick, 2015)'
_computing_structure_solution 'ShelXT (Sheldrick, 2015)'
_diffrn_ambient_temperature 150.00(10)
_diffrn_detector_area_resol_mean 16.0839
_diffrn_measured_fraction_theta_full 0.962
_diffrn_measured_fraction_theta_max 0.998
_diffrn_measurement_details
;
#__ type_ start__ end____ width___ exp.time_
  1 omega  -98.00  -48.00   1.0000   15.0000
omega____ theta____ kappa____ phi______ frames
    -      -21.9467 -179.0000 -120.0000 50

#__ type_ start__ end____ width___ exp.time_
  2 omega  -25.00   20.00   1.0000   15.0000
omega____ theta____ kappa____ phi______ frames
    -      -21.9467  -99.0000  120.0000 45

#__ type_ start__ end____ width___ exp.time_
  3 omega   34.00   99.00   1.0000   15.0000
omega____ theta____ kappa____ phi______ frames
    -       22.4154  179.0000  150.0000 65

#__ type_ start__ end____ width___ exp.time_
  4 omega    1.00   91.00   1.0000   15.0000
omega____ theta____ kappa____ phi______ frames
    -       22.4154   57.0000  -90.0000 90

#__ type_ start__ end____ width___ exp.time_
  5 omega  -15.00   87.00   1.0000   15.0000
omega____ theta____ kappa____ phi______ frames
    -       22.4154   19.0000 -150.0000 102

#__ type_ start__ end____ width___ exp.time_
  6 omega  -50.00   48.00   1.0000   15.0000
omega____ theta____ kappa____ phi______ frames
    -       22.4154  -38.0000  150.0000 98
;
_diffrn_measurement_device_type 'Xcalibur, Sapphire3'
_diffrn_measurement_method '\w scans'
_diffrn_orient_matrix_UB_11 -0.0190315000
_diffrn_orient_matrix_UB_12 0.0154923000
_diffrn_orient_matrix_UB_13 0.0099541000
_diffrn_orient_matrix_UB_21 0.0070372000
_diffrn_orient_matrix_UB_22 -0.0088467000
_diffrn_orient_matrix_UB_23 0.0219311000
_diffrn_orient_matrix_UB_31 0.0176718000
_diffrn_orient_matrix_UB_32 0.0201300000
_diffrn_orient_matrix_UB_33 0.0019801000
_diffrn_radiation_monochromator graphite
_diffrn_radiation_type MoK\a
_diffrn_radiation_wavelength 0.71073
_diffrn_reflns_av_R_equivalents 0.0812
_diffrn_reflns_av_unetI/netI 0.0716
_diffrn_reflns_Laue_measured_fraction_full 0.962
_diffrn_reflns_Laue_measured_fraction_max 0.998
_diffrn_reflns_limit_h_max 37
_diffrn_reflns_limit_h_min -37
_diffrn_reflns_limit_k_max 35
_diffrn_reflns_limit_k_min -35
_diffrn_reflns_limit_l_max 41
_diffrn_reflns_limit_l_min -39
_diffrn_reflns_number 103800
_diffrn_reflns_point_group_measured_fraction_full 0.962
_diffrn_reflns_point_group_measured_fraction_max 0.998
_diffrn_reflns_theta_full 26.000
_diffrn_reflns_theta_max 25.681
_diffrn_reflns_theta_min 2.982
_diffrn_source 'Enhance (Mo) X-ray Source'
_exptl_absorpt_coefficient_mu 0.488
_exptl_absorpt_correction_T_max 1.00000
_exptl_absorpt_correction_T_min 0.70773
_exptl_absorpt_correction_type multi-scan
_exptl_absorpt_process_details
;
CrysAlisPro, Agilent Technologies,
Version 1.171.36.21 (release 14-08-2012 CrysAlis171 .NET)
(compiled Sep 14 2012,17:21:16)
Empirical absorption correction using spherical harmonics,
 implemented in SCALE3 ABSPACK scaling algorithm.
;
_exptl_crystal_colour 'clear dark brown'
_exptl_crystal_colour_lustre clear
_exptl_crystal_colour_modifier dark
_exptl_crystal_colour_primary brown
_exptl_crystal_density_diffrn 1.445
_exptl_crystal_description block
_exptl_crystal_F_000 9040
_exptl_crystal_size_max 0.45
_exptl_crystal_size_mid 0.4
_exptl_crystal_size_min 0.35
_refine_diff_density_max 1.151
_refine_diff_density_min -0.979
_refine_diff_density_rms 0.086
_refine_ls_extinction_method none
_refine_ls_goodness_of_fit_ref 1.192
_refine_ls_hydrogen_treatment constr
_refine_ls_matrix_type full
_refine_ls_number_parameters 720
_refine_ls_number_reflns 9876
_refine_ls_number_restraints 51
_refine_ls_restrained_S_all 1.190
_refine_ls_R_factor_all 0.0973
_refine_ls_R_factor_gt 0.0879
_refine_ls_shift/su_max 0.001
_refine_ls_shift/su_mean 0.000
_refine_ls_structure_factor_coef Fsqd
_refine_ls_weighting_details
;
 w=1/[\s^2^(Fo^2^)+(0.0530P)^2^+150.4884P]
 where P=(Fo^2^+2Fc^2^)/3
;
_refine_ls_weighting_scheme calc
_refine_ls_wR_factor_gt 0.1764
_refine_ls_wR_factor_ref 0.1814
_reflns_Friedel_coverage 0.000
_reflns_number_gt 8930
_reflns_number_total 9876
_reflns_threshold_expression 'I > 2\s(I)'
_cod_data_source_file crystal_structures1.cif
_cod_data_source_block C3
_cod_original_cell_volume 20403.5(10)
_cod_database_code 4349443
_shelxl_version_number 2012-9
_chemical_oxdiff_formula 'Co1 C50 N6 P2 F12 H50'
_shelx_space_group_comment
;
The symmetry employed for this shelxl refinement is uniquely defined
by the following loop, which should always be used as a source of
symmetry information in preference to the above space-group names.
They are only intended as comments.
;
_reflns_odcompleteness_completeness 99.84
_reflns_odcompleteness_iscentric 1
_reflns_odcompleteness_theta 28.22
_olex2_refinement_description
;
1. Twinned data refinement
 Scales: 0.9917(4) 0.0083(4)
2. Fixed Uiso
 At 1.2 times of:
  All C(H) groups
 At 1.5 times of:
  All C(H,H,H) groups
3. Restrained distances
 F23-F33
 2.16 with sigma of 0.01
 F15-F18
 2.16 with sigma of 0.01
4. Uiso/Uaniso restraints and constraints
Uanis(O3) \\sim Ueq, Uanis(C54) \\sim Ueq, Uanis(C55) \\sim Ueq, Uanis(C53)
\\sim Ueq: with sigma of 0.01 and sigma for terminal atoms of 0.02
Uanis(F23) \\sim Ueq, Uanis(F15) \\sim Ueq, Uanis(F33) \\sim Ueq, Uanis(F18)
\\sim Ueq: with sigma of 0.01 and sigma for terminal atoms of 0.02
Uanis(F29) = Uanis(F31) = Uanis(F27) = Uanis(F30) = Uanis(F32) = Uanis(F28) =
Uanis(P5)
Uanis(F14) = Uanis(F24) = Uanis(F22) = Uanis(F21) = Uanis(F20) = Uanis(F19) =
Uanis(F17) = Uanis(F16)
Uanis(O3) = Uanis(C54) = Uanis(C55) = Uanis(C53)
Uanis(F23) = Uanis(F15) = Uanis(F33) = Uanis(F18)
5. Others
 1*[Sof(F14)+Sof(F17)+Sof(F20)+Sof(F11)+Sof(F10)+Sof(F22)]+1*[Sof(F21)+
 Sof(F24)+Sof(F16)+Sof(F19)]+1*[Sof(F23)+Sof(F15)+Sof(F18)+Sof(F33)]=1 with esd
 of 0.0001
 Sof(F10)=1-FVAR(1)
 Sof(F14)=Sof(F17)=Sof(F20)=Sof(F22)=0.5*FVAR(2)
 Sof(F11)=FVAR(1)
 Sof(F21)=Sof(F24)=Sof(F16)=Sof(F19)=0.5*FVAR(3)
 Sof(F23)=Sof(F15)=Sof(F18)=Sof(F33)=0.5*FVAR(4)
 Fixed Sof: P5(0.125) F30(0.125) F27(0.125) F28(0.125) F31(0.125) F32(0.125)
 F29(0.125) H52A(0.5) H52B(0.5) H52C(0.5) H50A(0.5) H50B(0.5) H50C(0.5)
 O3(0.125) C54(0.125) C55(0.125) H55A(0.125) H55B(0.125) H55C(0.125) C53(0.125)
 H53A(0.125) H53B(0.125) H53C(0.125)
6.a Free rotating group:
 P5(F30,F27,F28,F31,F32,F29), O3(C54,C55,C53)
6.b Aromatic/amide H refined with riding coordinates:
 C36(H36), C34(H34), C23(H23), C22(H22), C11(H11), C13(H13), C24(H24),
 C40(H40), C4(H4), C5(H5), C45(H45), C29(H29), C17(H17), C27(H27), C6(H6),
 C12(H12), C28(H28), C43(H43), C20(H20), C42(H42), C41(H41), C35(H35), C1(H1),
 C25(H25), C7(H7), C46(H46), C2(H2), C30(H30), C19(H19), C18(H18)
6.c Idealised Me refined as rotating group:
 C52(H52A,H52B,H52C), C50(H50A,H50B,H50C), C47(H47A,H47B,H47C), C49(H49A,H49B,
 H49C), C55(H55A,H55B,H55C), C53(H53A,H53B,H53C)
;
_olex2_date_sample_data_collection 2016-08-03
_olex2_submission_special_instructions 'No special instructions were received'

loop_
_space_group_symop_operation_xyz
'x, y, z'
'-x, -y, z'
'-y, x, z'
'y, -x, z'
'x+1/2, y+1/2, z+1/2'
'-x+1/2, -y+1/2, z+1/2'
'-y+1/2, x+1/2, z+1/2'
'y+1/2, -x+1/2, z+1/2'
'-x, -y, -z'
'x, y, -z'
'y, -x, -z'
'-y, x, -z'
'-x+1/2, -y+1/2, -z+1/2'
'x+1/2, y+1/2, -z+1/2'
'y+1/2, -x+1/2, -z+1/2'
'-y+1/2, x+1/2, -z+1/2'

loop_
_atom_site_label
_atom_site_type_symbol
_atom_site_fract_x
_atom_site_fract_y
_atom_site_fract_z
_atom_site_U_iso_or_equiv
_atom_site_adp_type
_atom_site_occupancy
_atom_site_site_symmetry_order
_atom_site_calc_flag
_atom_site_refinement_flags_posn
_atom_site_refinement_flags_adp
_atom_site_refinement_flags_occupancy
_atom_site_disorder_assembly
_atom_site_disorder_group
Co1 Co 0.75830(2) 0.47750(2) 0.78639(2) 0.01713(16) Uani 1 1 d . . . . .
N4 N 0.69072(13) 0.43447(13) 0.80158(12) 0.0185(8) Uani 1 1 d . . . . .
N1 N 0.72606(14) 0.54928(13) 0.80744(12) 0.0199(8) Uani 1 1 d . . . . .
N2 N 0.73444(13) 0.50980(13) 0.72613(11) 0.0162(7) Uani 1 1 d . . . . .
N3 N 0.78404(13) 0.42570(13) 0.73448(12) 0.0181(8) Uani 1 1 d . . . . .
N26 N 0.77001(13) 0.45193(13) 0.85229(12) 0.0158(7) Uani 1 1 d . . . . .
N6 N 0.83578(13) 0.49471(13) 0.80050(12) 0.0173(8) Uani 1 1 d . . . . .
C38 C 0.85059(16) 0.49001(16) 0.84364(14) 0.0171(9) Uani 1 1 d . . . . .
C37 C 0.81627(15) 0.45618(15) 0.87037(14) 0.0169(9) Uani 1 1 d . . . . .
C31 C 0.63788(16) 0.41054(15) 0.86531(15) 0.0179(9) Uani 1 1 d . . . . .
C15 C 0.77003(16) 0.43712(16) 0.69212(15) 0.0185(9) Uani 1 1 d . . . . .
C10 C 0.70411(16) 0.55042(16) 0.72977(15) 0.0189(9) Uani 1 1 d . . . . .
C9 C 0.71175(16) 0.57855(16) 0.77278(15) 0.0186(9) Uani 1 1 d . . . . .
C32 C 0.68591(16) 0.42125(15) 0.84551(15) 0.0169(9) Uani 1 1 d . . . . .
C26 C 0.59488(16) 0.41090(16) 0.83559(16) 0.0206(9) Uani 1 1 d . . . . .
C36 C 0.83000(17) 0.42740(16) 0.90814(15) 0.0204(9) Uani 1 1 d . . . . .
H36 H 0.8621 0.4305 0.9210 0.024 Uiso 1 1 calc R . . . .
C14 C 0.73164(16) 0.47854(16) 0.69024(14) 0.0187(9) Uani 1 1 d . . . . .
C21 C 0.82785(17) 0.37410(17) 0.66135(17) 0.0250(10) Uani 1 1 d . . . . .
C34 C 0.74683(16) 0.39065(16) 0.90785(15) 0.0204(9) Uani 1 1 d . . . . .
H34 H 0.7230 0.3685 0.9200 0.024 Uiso 1 1 calc R . . . .
C23 C 0.81893(17) 0.38841(16) 0.74142(16) 0.0229(10) Uani 1 1 d . . . . .
H23 H 0.8287 0.3809 0.7711 0.027 Uiso 1 1 calc R . . . .
C16 C 0.79241(18) 0.41349(17) 0.65337(16) 0.0238(10) Uani 1 1 d . . . . .
C44 C 0.92609(17) 0.54037(17) 0.82834(17) 0.0244(10) Uani 1 1 d . . . . .
C22 C 0.83982(17) 0.36189(17) 0.70671(18) 0.0277(11) Uani 1 1 d . . . . .
H22 H 0.8622 0.3355 0.7129 0.033 Uiso 1 1 calc R . . . .
C11 C 0.66668(18) 0.55968(18) 0.69739(16) 0.0258(10) Uani 1 1 d . . . . .
H11 H 0.6459 0.5881 0.6995 0.031 Uiso 1 1 calc R . . . .
C13 C 0.69374(18) 0.48452(18) 0.65769(16) 0.0256(10) Uani 1 1 d . . . . .
H13 H 0.6903 0.4617 0.6337 0.031 Uiso 1 1 calc R . . . .
C24 C 0.64932(17) 0.43386(17) 0.77413(16) 0.0235(10) Uani 1 1 d . . . . .
H24 H 0.6533 0.4420 0.7435 0.028 Uiso 1 1 calc R . . . .
C3 C 0.71060(16) 0.65269(17) 0.82214(16) 0.0223(10) Uani 1 1 d . . . . .
C40 C 0.90775(18) 0.5189(2) 0.90722(17) 0.0312(11) Uani 1 1 d . . . . .
H40 H 0.8873 0.5036 0.9291 0.037 Uiso 1 1 calc R . . . .
C4 C 0.70532(17) 0.70557(18) 0.82854(18) 0.0286(11) Uani 1 1 d . . . . .
H4 H 0.7080 0.7193 0.8576 0.034 Uiso 1 1 calc R . . . .
C5 C 0.69634(18) 0.73646(18) 0.79249(19) 0.0326(12) Uani 1 1 d . . . . .
H5 H 0.6927 0.7712 0.7970 0.039 Uiso 1 1 calc R . . . .
C45 C 0.91039(17) 0.54130(17) 0.78271(16) 0.0249(10) Uani 1 1 d . . . . .
H45 H 0.9308 0.5566 0.7608 0.030 Uiso 1 1 calc R . . . .
C29 C 0.58142(18) 0.3961(2) 0.92864(18) 0.0322(12) Uani 1 1 d . . . . .
H29 H 0.5764 0.3915 0.9597 0.039 Uiso 1 1 calc R . . . .
C17 C 0.7831(2) 0.4289(2) 0.60807(18) 0.0344(12) Uani 1 1 d . . . . .
H17 H 0.7617 0.4561 0.6023 0.041 Uiso 1 1 calc R . . . .
C27 C 0.54581(18) 0.40207(18) 0.85430(18) 0.0303(11) Uani 1 1 d . . . . .
H27 H 0.5178 0.4008 0.8351 0.036 Uiso 1 1 calc R . . . .
C6 C 0.69249(19) 0.71623(18) 0.74838(19) 0.0324(12) Uani 1 1 d . . . . .
H6 H 0.6865 0.7379 0.7240 0.039 Uiso 1 1 calc R . . . .
C12 C 0.66117(19) 0.52559(19) 0.66212(16) 0.0290(11) Uani 1 1 d . . . . .
H12 H 0.6353 0.5302 0.6410 0.035 Uiso 1 1 calc R . . . .
C28 C 0.53952(18) 0.3956(2) 0.89949(19) 0.0360(13) Uani 1 1 d . . . . .
H28 H 0.5071 0.3908 0.9113 0.043 Uiso 1 1 calc R . . . .
C43 C 0.96968(19) 0.56606(19) 0.84362(19) 0.0341(12) Uani 1 1 d . . . . .
H43 H 0.9907 0.5820 0.8226 0.041 Uiso 1 1 calc R . . . .
C20 C 0.8508(2) 0.34952(19) 0.6238(2) 0.0379(13) Uani 1 1 d . . . . .
H20 H 0.8741 0.3235 0.6287 0.046 Uiso 1 1 calc R . . . .
C42 C 0.9816(2) 0.5680(2) 0.8886(2) 0.0418(14) Uani 1 1 d . . . . .
H42 H 1.0108 0.5846 0.8981 0.050 Uiso 1 1 calc R . . . .
C41 C 0.9496(2) 0.5449(2) 0.92049(19) 0.0394(13) Uani 1 1 d . . . . .
H41 H 0.9572 0.5475 0.9513 0.047 Uiso 1 1 calc R . . . .
C39 C 0.89488(16) 0.51468(16) 0.86068(16) 0.0207(9) Uani 1 1 d . . . . .
C35 C 0.79492(17) 0.39408(17) 0.92619(15) 0.0216(10) Uani 1 1 d . . . . .
H35 H 0.8038 0.3738 0.9509 0.026 Uiso 1 1 calc R . . . .
C33 C 0.73495(15) 0.42125(15) 0.87074(14) 0.0166(9) Uani 1 1 d . . . . .
C8 C 0.70558(16) 0.63235(17) 0.77744(15) 0.0209(9) Uani 1 1 d . . . . .
C1 C 0.73011(17) 0.56946(17) 0.84963(15) 0.0230(10) Uani 1 1 d . . . . .
H1 H 0.7395 0.5485 0.8737 0.028 Uiso 1 1 calc R . . . .
C25 C 0.60242(17) 0.42186(17) 0.78942(16) 0.0243(10) Uani 1 1 d . . . . .
H25 H 0.5752 0.4209 0.7693 0.029 Uiso 1 1 calc R . . . .
C7 C 0.69737(17) 0.66560(17) 0.74064(17) 0.0250(10) Uani 1 1 d . . . . .
H7 H 0.6953 0.6530 0.7111 0.030 Uiso 1 1 calc R . . . .
C46 C 0.86550(17) 0.51998(17) 0.77044(16) 0.0229(10) Uani 1 1 d . . . . .
H46 H 0.8548 0.5228 0.7404 0.027 Uiso 1 1 calc R . . . .
C2 C 0.72090(17) 0.61930(18) 0.85812(16) 0.0255(10) Uani 1 1 d . . . . .
H2 H 0.7214 0.6313 0.8879 0.031 Uiso 1 1 calc R . . . .
C30 C 0.62920(17) 0.40310(17) 0.91268(16) 0.0232(10) Uani 1 1 d . . . . .
H30 H 0.6564 0.4030 0.9328 0.028 Uiso 1 1 calc R . . . .
C19 C 0.8391(2) 0.3638(2) 0.5807(2) 0.0452(15) Uani 1 1 d . . . . .
H19 H 0.8535 0.3467 0.5562 0.054 Uiso 1 1 calc R . . . .
C18 C 0.8056(2) 0.4039(2) 0.57265(18) 0.0432(14) Uani 1 1 d . . . . .
H18 H 0.7985 0.4136 0.5429 0.052 Uiso 1 1 calc R . . . .
P5 P 0.6791(5) 0.4860(5) 0.5007(5) 0.092(4) Uani 0.125 1 d . . . A -2
F30 F 0.7010(8) 0.5095(8) 0.5480(6) 0.092(4) Uani 0.125 1 d G . . A -2
F27 F 0.6515(9) 0.5397(6) 0.4895(8) 0.092(4) Uani 0.125 1 d G . . A -2
F28 F 0.6285(7) 0.4668(9) 0.5273(7) 0.092(4) Uani 0.125 1 d G . . A -2
F31 F 0.6572(8) 0.4624(8) 0.4534(6) 0.092(4) Uani 0.125 1 d G . . A -2
F32 F 0.7068(9) 0.4322(6) 0.5119(8) 0.092(4) Uani 0.125 1 d G . . A -2
F29 F 0.7298(7) 0.5052(9) 0.4741(7) 0.092(4) Uani 0.125 1 d G . . A -2
P3 P 0.72069(7) 0.69830(7) 1.0000 0.0300(4) Uani 1 2 d S T P . .
F25 F 0.71998(16) 0.6983(2) 0.94616(12) 0.0788(14) Uani 1 1 d . . . . .
F14 F 0.7181(5) 0.7567(6) 1.0000 0.0593(13) Uani 0.435(3) 2 d S T P B 1
F17 F 0.7783(6) 0.6999(6) 1.0000 0.0593(13) Uani 0.435(3) 2 d S T P B 1
F20 F 0.7165(6) 0.6382(5) 1.0000 0.0593(13) Uani 0.435(3) 2 d S T P B 1
F21 F 0.6668(6) 0.6773(6) 1.0000 0.0593(13) Uani 0.440(3) 2 d S T P B 2
F24 F 0.6966(5) 0.7525(6) 1.0000 0.0593(13) Uani 0.440(3) 2 d S T P B 2
F16 F 0.7788(6) 0.7233(5) 1.0000 0.0593(13) Uani 0.440(3) 2 d S T P B 2
F19 F 0.7487(5) 0.6446(5) 1.0000 0.0593(13) Uani 0.440(3) 2 d S T P B 2
F23 F 0.6637(14) 0.7273(14) 1.0000 0.040(5) Uani 0.125(3) 2 d DS TU P C 3
F15 F 0.7549(14) 0.7510(12) 1.0000 0.040(5) Uani 0.125(3) 2 d DS TU P B 3
F18 F 0.7754(14) 0.6719(13) 1.0000 0.040(5) Uani 0.125(3) 2 d DS TU P B 3
F33 F 0.6836(15) 0.6481(13) 1.0000 0.040(5) Uani 0.125(3) 2 d DS TU P B 3
O2 O 0.8926(2) 0.6086(2) 0.5000 0.0475(14) Uani 1 2 d S T P . .
C51 C 0.8538(3) 0.5845(3) 0.5000 0.0338(17) Uani 1 2 d S T P . .
C52 C 0.8039(3) 0.6097(4) 0.5000 0.052(2) Uani 1 2 d S T P . .
H52A H 0.8076 0.6439 0.5109 0.078 Uiso 0.5 1 calc GR . . D -1
H52B H 0.7811 0.5915 0.5195 0.078 Uiso 0.5 1 calc GR . . D -1
H52C H 0.7905 0.6103 0.4696 0.078 Uiso 0.5 1 calc GR . . D -1
C50 C 0.8546(4) 0.5274(3) 0.5000 0.058(3) Uani 1 2 d S T P . .
H50A H 0.8446 0.5151 0.5294 0.087 Uiso 0.5 1 calc GR . . E -1
H50B H 0.8883 0.5157 0.4932 0.087 Uiso 0.5 1 calc GR . . E -1
H50C H 0.8315 0.5149 0.4773 0.087 Uiso 0.5 1 calc GR . . E -1
O1 O 0.6647(2) 0.36522(19) 0.6358(2) 0.0805(17) Uani 1 1 d . . . . .
C48 C 0.6713(3) 0.3347(3) 0.6067(3) 0.0596(18) Uani 1 1 d . . . . .
C47 C 0.7099(3) 0.2950(3) 0.6101(3) 0.079(2) Uani 1 1 d . . . . .
H47A H 0.7291 0.2996 0.6377 0.119 Uiso 1 1 calc GR . . . .
H47B H 0.7323 0.2970 0.5844 0.119 Uiso 1 1 calc GR . . . .
H47C H 0.6938 0.2624 0.6106 0.119 Uiso 1 1 calc GR . . . .
C49 C 0.6387(7) 0.3320(6) 0.5670(5) 0.208(9) Uani 1 1 d . . . . .
H49A H 0.6159 0.3604 0.5669 0.312 Uiso 1 1 calc GR . . . .
H49B H 0.6195 0.3010 0.5679 0.312 Uiso 1 1 calc GR . . . .
H49C H 0.6591 0.3327 0.5399 0.312 Uiso 1 1 calc GR . . . .
P1 P 0.82506(5) 0.59493(5) 0.65433(4) 0.0250(3) Uani 1 1 d . . . . .
F1 F 0.82375(11) 0.53485(10) 0.66125(10) 0.0342(7) Uani 1 1 d . . . . .
F4 F 0.82724(13) 0.65519(11) 0.64821(12) 0.0467(8) Uani 1 1 d . . . . .
F3 F 0.84466(13) 0.58718(12) 0.60343(10) 0.0415(8) Uani 1 1 d . . . . .
F2 F 0.76780(12) 0.59413(14) 0.63749(12) 0.0509(9) Uani 1 1 d . . . . .
F5 F 0.88263(11) 0.59548(11) 0.67183(10) 0.0363(7) Uani 1 1 d . . . . .
F6 F 0.80606(11) 0.60254(11) 0.70588(10) 0.0377(7) Uani 1 1 d . . . . .
P4 P 0.5000 0.5000 0.7016(2) 0.0830(15) Uani 1 4 d S T P . .
F12 F 0.5000 0.5000 0.6489(6) 0.223(9) Uani 1 4 d S T P B .
F9 F 0.5000 0.5000 0.7572(5) 0.110(4) Uani 1 4 d S T P B .
F11 F 0.4498(4) 0.5339(4) 0.6919(4) 0.068(3) Uani 0.435(3) 1 d . . . B 1
F10 F 0.4405(3) 0.4991(4) 0.7125(4) 0.098(3) Uani 0.565(3) 1 d . . . B 2
P2 P 0.5000 0.5000 1.0000 0.0221(7) Uani 1 8 d S T P . .
F8 F 0.50639(15) 0.56081(14) 1.0000 0.0331(9) Uani 1 2 d S T P . .
F7 F 0.5000 0.5000 0.94566(18) 0.0316(13) Uani 1 4 d S T P . .
F22 F 0.6570(5) 0.6981(6) 1.0000 0.0593(13) Uani 0.435(3) 2 d S T P B 1
O3 O 0.6656(10) 0.5159(10) 0.4658(9) 0.044(5) Uani 0.125 1 d . U . F -1
C54 C 0.6744(8) 0.4824(8) 0.4927(7) 0.044(5) Uani 0.125 1 d G U . F -1
C55 C 0.7271(9) 0.4732(14) 0.5110(12) 0.044(5) Uani 0.125 1 d G U . F -1
H55A H 0.7414 0.4439 0.4965 0.066 Uiso 0.125 1 calc GR . . F -1
H55B H 0.7254 0.4677 0.5433 0.066 Uiso 0.125 1 calc GR . . F -1
H55C H 0.7480 0.5023 0.5049 0.066 Uiso 0.125 1 calc GR . . F -1
C53 C 0.6333(11) 0.4475(12) 0.5099(13) 0.044(5) Uani 0.125 1 d G U . F -1
H53A H 0.6210 0.4596 0.5387 0.066 Uiso 0.125 1 calc GR . . F -1
H53B H 0.6469 0.4139 0.5136 0.066 Uiso 0.125 1 calc GR . . F -1
H53C H 0.6059 0.4466 0.4884 0.066 Uiso 0.125 1 calc GR . . F -1

loop_
_atom_site_aniso_label
_atom_site_aniso_U_11
_atom_site_aniso_U_22
_atom_site_aniso_U_33
_atom_site_aniso_U_23
_atom_site_aniso_U_13
_atom_site_aniso_U_12
Co1 0.0175(3) 0.0184(3) 0.0155(3) 0.0023(2) -0.0011(2) -0.0008(2)
N4 0.0143(17) 0.0197(18) 0.0216(19) 0.0002(15) 0.0015(15) -0.0007(14)
N1 0.0200(19) 0.0210(19) 0.0188(19) -0.0016(15) 0.0002(15) -0.0024(15)
N2 0.0191(18) 0.0183(18) 0.0110(17) 0.0019(14) 0.0035(14) -0.0014(15)
N3 0.0167(18) 0.0145(17) 0.023(2) 0.0009(15) -0.0015(15) -0.0027(14)
N26 0.0191(18) 0.0152(17) 0.0132(17) 0.0000(14) 0.0009(14) -0.0014(14)
N6 0.0139(17) 0.0179(18) 0.0202(19) -0.0009(15) 0.0013(14) 0.0016(14)
C38 0.017(2) 0.017(2) 0.018(2) 0.0007(17) -0.0006(17) 0.0021(17)
C37 0.017(2) 0.017(2) 0.017(2) -0.0059(17) -0.0007(17) 0.0021(17)
C31 0.017(2) 0.0111(19) 0.025(2) -0.0021(17) 0.0022(18) -0.0006(16)
C15 0.016(2) 0.016(2) 0.023(2) 0.0004(18) -0.0017(18) -0.0007(17)
C10 0.021(2) 0.020(2) 0.016(2) 0.0023(17) -0.0003(17) 0.0014(18)
C9 0.016(2) 0.023(2) 0.017(2) 0.0021(18) 0.0055(17) 0.0004(17)
C32 0.020(2) 0.0123(19) 0.018(2) -0.0018(17) 0.0008(17) 0.0004(17)
C26 0.018(2) 0.014(2) 0.030(3) -0.0086(18) 0.0018(18) -0.0010(17)
C36 0.019(2) 0.023(2) 0.019(2) -0.0008(18) -0.0031(18) 0.0022(18)
C14 0.022(2) 0.019(2) 0.015(2) 0.0044(17) 0.0014(17) -0.0055(18)
C21 0.025(2) 0.020(2) 0.031(3) -0.006(2) 0.004(2) -0.0026(19)
C34 0.019(2) 0.020(2) 0.021(2) 0.0034(18) 0.0050(18) -0.0004(18)
C23 0.022(2) 0.022(2) 0.025(2) 0.0025(19) -0.0026(19) -0.0050(18)
C16 0.028(2) 0.019(2) 0.025(2) -0.0035(19) 0.003(2) -0.0065(19)
C44 0.019(2) 0.022(2) 0.033(3) -0.001(2) 0.003(2) 0.0006(19)
C22 0.021(2) 0.017(2) 0.044(3) -0.001(2) 0.002(2) 0.0018(19)
C11 0.029(3) 0.025(2) 0.024(2) 0.002(2) 0.001(2) 0.007(2)
C13 0.033(3) 0.026(2) 0.018(2) -0.0049(19) -0.006(2) 0.005(2)
C24 0.029(2) 0.020(2) 0.021(2) 0.0006(18) -0.0027(19) -0.0046(19)
C3 0.011(2) 0.027(2) 0.029(3) -0.009(2) 0.0056(18) -0.0026(18)
C40 0.026(3) 0.040(3) 0.027(3) -0.003(2) -0.001(2) -0.011(2)
C4 0.018(2) 0.030(3) 0.038(3) -0.010(2) 0.006(2) 0.003(2)
C5 0.027(3) 0.020(2) 0.051(3) -0.003(2) 0.010(2) 0.006(2)
C45 0.025(2) 0.021(2) 0.028(3) 0.0052(19) 0.006(2) -0.0024(19)
C29 0.026(3) 0.043(3) 0.028(3) -0.005(2) 0.008(2) -0.008(2)
C17 0.045(3) 0.029(3) 0.029(3) -0.004(2) 0.004(2) 0.003(2)
C27 0.020(2) 0.028(3) 0.043(3) -0.007(2) -0.004(2) -0.002(2)
C6 0.032(3) 0.024(3) 0.040(3) 0.008(2) 0.011(2) 0.008(2)
C12 0.030(3) 0.035(3) 0.023(2) 0.005(2) -0.008(2) 0.005(2)
C28 0.017(2) 0.046(3) 0.045(3) -0.008(3) 0.013(2) -0.006(2)
C43 0.027(3) 0.030(3) 0.045(3) 0.009(2) 0.001(2) -0.012(2)
C20 0.041(3) 0.025(3) 0.048(4) -0.009(2) 0.008(3) 0.004(2)
C42 0.028(3) 0.047(3) 0.050(4) 0.001(3) -0.006(3) -0.020(2)
C41 0.038(3) 0.047(3) 0.033(3) -0.004(3) -0.014(2) -0.011(3)
C39 0.018(2) 0.019(2) 0.026(2) -0.0043(18) 0.0012(18) 0.0001(18)
C35 0.028(2) 0.024(2) 0.013(2) 0.0062(18) 0.0017(18) 0.0020(19)
C33 0.016(2) 0.014(2) 0.019(2) -0.0025(17) 0.0038(17) 0.0001(16)
C8 0.012(2) 0.026(2) 0.025(2) 0.0013(19) 0.0045(17) 0.0009(18)
C1 0.022(2) 0.027(2) 0.020(2) 0.0009(19) -0.0006(18) 0.0011(19)
C25 0.022(2) 0.022(2) 0.029(3) -0.005(2) -0.009(2) -0.0024(19)
C7 0.024(2) 0.023(2) 0.028(3) -0.001(2) 0.007(2) 0.0035(19)
C46 0.027(2) 0.024(2) 0.018(2) 0.0037(19) 0.0047(19) 0.0017(19)
C2 0.020(2) 0.036(3) 0.020(2) -0.009(2) 0.0009(19) -0.003(2)
C30 0.023(2) 0.023(2) 0.023(2) -0.0030(19) 0.0011(19) -0.0025(19)
C19 0.062(4) 0.039(3) 0.035(3) -0.016(3) 0.017(3) 0.003(3)
C18 0.067(4) 0.045(3) 0.017(3) -0.003(2) 0.005(3) 0.004(3)
P5 0.127(10) 0.095(8) 0.054(7) -0.004(7) -0.010(9) 0.021(7)
F30 0.127(10) 0.095(8) 0.054(7) -0.004(7) -0.010(9) 0.021(7)
F27 0.127(10) 0.095(8) 0.054(7) -0.004(7) -0.010(9) 0.021(7)
F28 0.127(10) 0.095(8) 0.054(7) -0.004(7) -0.010(9) 0.021(7)
F31 0.127(10) 0.095(8) 0.054(7) -0.004(7) -0.010(9) 0.021(7)
F32 0.127(10) 0.095(8) 0.054(7) -0.004(7) -0.010(9) 0.021(7)
F29 0.127(10) 0.095(8) 0.054(7) -0.004(7) -0.010(9) 0.021(7)
P3 0.0343(10) 0.0335(10) 0.0221(9) 0.000 0.000 0.0094(8)
F25 0.063(3) 0.147(4) 0.026(2) -0.019(2) 0.0039(18) 0.001(3)
F14 0.040(3) 0.052(3) 0.086(3) 0.000 0.000 0.005(4)
F17 0.040(3) 0.052(3) 0.086(3) 0.000 0.000 0.005(4)
F20 0.040(3) 0.052(3) 0.086(3) 0.000 0.000 0.005(4)
F21 0.040(3) 0.052(3) 0.086(3) 0.000 0.000 0.005(4)
F24 0.040(3) 0.052(3) 0.086(3) 0.000 0.000 0.005(4)
F16 0.040(3) 0.052(3) 0.086(3) 0.000 0.000 0.005(4)
F19 0.040(3) 0.052(3) 0.086(3) 0.000 0.000 0.005(4)
F23 0.031(8) 0.056(9) 0.032(8) 0.000 0.000 -0.009(7)
F15 0.031(8) 0.056(9) 0.032(8) 0.000 0.000 -0.009(7)
F18 0.031(8) 0.056(9) 0.032(8) 0.000 0.000 -0.009(7)
F33 0.031(8) 0.056(9) 0.032(8) 0.000 0.000 -0.009(7)
O2 0.051(4) 0.055(4) 0.036(3) 0.000 0.000 -0.013(3)
C51 0.048(5) 0.041(4) 0.012(3) 0.000 0.000 -0.007(4)
C52 0.051(5) 0.059(6) 0.045(5) 0.000 0.000 -0.008(5)
C50 0.085(7) 0.038(5) 0.051(6) 0.000 0.000 0.009(5)
O1 0.092(4) 0.047(3) 0.102(4) -0.011(3) 0.033(3) -0.013(3)
C48 0.074(5) 0.050(4) 0.054(4) 0.011(3) 0.003(4) -0.011(4)
C47 0.072(5) 0.066(5) 0.101(7) -0.010(5) 0.026(5) -0.006(4)
C49 0.32(2) 0.191(16) 0.115(11) 0.011(11) -0.121(14) 0.054(15)
P1 0.0288(6) 0.0221(6) 0.0242(6) 0.0020(5) 0.0051(5) -0.0001(5)
F1 0.0417(17) 0.0238(14) 0.0372(17) 0.0018(12) 0.0066(14) -0.0043(12)
F4 0.060(2) 0.0239(15) 0.056(2) 0.0061(14) 0.0163(17) 0.0051(15)
F3 0.057(2) 0.0422(18) 0.0258(16) 0.0005(13) 0.0077(14) -0.0063(15)
F2 0.0336(17) 0.061(2) 0.058(2) 0.0074(18) -0.0071(16) 0.0025(16)
F5 0.0283(15) 0.0403(17) 0.0402(18) -0.0019(14) 0.0031(13) -0.0042(13)
F6 0.0434(18) 0.0367(16) 0.0331(17) -0.0051(13) 0.0176(14) -0.0032(14)
P4 0.0511(15) 0.0511(15) 0.147(5) 0.000 0.000 0.000
F12 0.284(16) 0.284(16) 0.103(12) 0.000 0.000 0.000
F9 0.098(5) 0.098(5) 0.133(11) 0.000 0.000 0.000
F11 0.054(6) 0.055(6) 0.096(8) 0.009(6) -0.008(5) 0.011(5)
F10 0.056(5) 0.101(7) 0.135(9) -0.013(7) -0.039(5) 0.008(5)
P2 0.0210(10) 0.0210(10) 0.0242(18) 0.000 0.000 0.000
F8 0.033(2) 0.025(2) 0.042(2) 0.000 0.000 -0.0005(17)
F7 0.0352(19) 0.0352(19) 0.025(3) 0.000 0.000 0.000
F22 0.040(3) 0.052(3) 0.086(3) 0.000 0.000 0.005(4)
O3 0.055(7) 0.038(7) 0.039(8) 0.000(6) 0.018(6) 0.004(6)
C54 0.055(7) 0.038(7) 0.039(8) 0.000(6) 0.018(6) 0.004(6)
C55 0.055(7) 0.038(7) 0.039(8) 0.000(6) 0.018(6) 0.004(6)
C53 0.055(7) 0.038(7) 0.039(8) 0.000(6) 0.018(6) 0.004(6)

loop_
_atom_type_symbol
_atom_type_description
_atom_type_scat_dispersion_real
_atom_type_scat_dispersion_imag
_atom_type_scat_source
C C 0.0033 0.0016 'International Tables Vol C Tables 4.2.6.8 and 6.1.1.4'
H H 0.0000 0.0000 'International Tables Vol C Tables 4.2.6.8 and 6.1.1.4'
Co Co 0.3494 0.9721 'International Tables Vol C Tables 4.2.6.8 and 6.1.1.4'
F F 0.0171 0.0103 'International Tables Vol C Tables 4.2.6.8 and 6.1.1.4'
N N 0.0061 0.0033 'International Tables Vol C Tables 4.2.6.8 and 6.1.1.4'
O O 0.0106 0.0060 'International Tables Vol C Tables 4.2.6.8 and 6.1.1.4'
P P 0.1023 0.0942 'International Tables Vol C Tables 4.2.6.8 and 6.1.1.4'

loop_
_geom_angle_atom_site_label_1
_geom_angle_atom_site_label_2
_geom_angle_atom_site_label_3
_geom_angle
_geom_angle_site_symmetry_1
_geom_angle_site_symmetry_3
N4 Co1 N1 94.38(13) . .
N2 Co1 N4 98.21(14) . .
N2 Co1 N1 76.37(14) . .
N2 Co1 N3 75.57(13) . .
N2 Co1 N26 168.85(14) . .
N2 Co1 N6 111.77(14) . .
N3 Co1 N4 94.19(13) . .
N3 Co1 N1 151.55(14) . .
N26 Co1 N4 76.05(14) . .
N26 Co1 N1 94.37(14) . .
N26 Co1 N3 114.03(14) . .
N26 Co1 N6 75.23(14) . .
N6 Co1 N4 149.53(14) . .
N6 Co1 N1 97.74(13) . .
N6 Co1 N3 88.31(13) . .
C32 N4 Co1 114.4(3) . .
C32 N4 C24 119.5(4) . .
C24 N4 Co1 123.2(3) . .
C9 N1 Co1 113.5(3) . .
C9 N1 C1 119.6(4) . .
C1 N1 Co1 125.1(3) . .
C10 N2 Co1 116.3(3) . .
C14 N2 Co1 116.0(3) . .
C14 N2 C10 121.4(4) . .
C15 N3 Co1 115.4(3) . .
C15 N3 C23 119.4(4) . .
C23 N3 Co1 124.3(3) . .
C37 N26 Co1 118.7(3) . .
C37 N26 C33 121.3(4) . .
C33 N26 Co1 118.1(3) . .
C38 N6 Co1 116.5(3) . .
C38 N6 C46 119.7(4) . .
C46 N6 Co1 122.1(3) . .
N6 C38 C37 112.2(4) . .
N6 C38 C39 122.1(4) . .
C39 C38 C37 125.7(4) . .
N26 C37 C38 113.3(4) . .
N26 C37 C36 120.6(4) . .
C36 C37 C38 125.9(4) . .
C32 C31 C26 117.1(4) . .
C32 C31 C30 124.8(4) . .
C30 C31 C26 118.0(4) . .
N3 C15 C14 112.9(4) . .
N3 C15 C16 122.1(4) . .
C16 C15 C14 124.9(4) . .
N2 C10 C9 112.8(4) . .
N2 C10 C11 120.6(4) . .
C11 C10 C9 126.3(4) . .
N1 C9 C10 113.6(4) . .
N1 C9 C8 122.2(4) . .
C8 C9 C10 124.2(4) . .
N4 C32 C31 121.9(4) . .
N4 C32 C33 113.3(4) . .
C31 C32 C33 124.7(4) . .
C27 C26 C31 118.9(4) . .
C25 C26 C31 118.6(4) . .
C25 C26 C27 122.4(4) . .
C37 C36 H36 120.7 . .
C35 C36 C37 118.6(4) . .
C35 C36 H36 120.7 . .
N2 C14 C15 112.6(4) . .
N2 C14 C13 120.7(4) . .
C13 C14 C15 126.6(4) . .
C22 C21 C16 118.2(4) . .
C22 C21 C20 122.5(5) . .
C20 C21 C16 119.3(5) . .
C35 C34 H34 120.8 . .
C35 C34 C33 118.3(4) . .
C33 C34 H34 120.8 . .
N3 C23 H23 118.8 . .
C22 C23 N3 122.3(4) . .
C22 C23 H23 118.8 . .
C21 C16 C15 117.5(4) . .
C17 C16 C15 123.7(4) . .
C17 C16 C21 118.7(4) . .
C45 C44 C43 122.5(4) . .
C45 C44 C39 118.3(4) . .
C43 C44 C39 119.1(5) . .
C21 C22 H22 119.9 . .
C23 C22 C21 120.3(4) . .
C23 C22 H22 119.9 . .
C10 C11 H11 120.9 . .
C12 C11 C10 118.3(4) . .
C12 C11 H11 120.9 . .
C14 C13 H13 121.0 . .
C12 C13 C14 117.9(4) . .
C12 C13 H13 121.0 . .
N4 C24 H24 118.6 . .
C25 C24 N4 122.7(4) . .
C25 C24 H24 118.6 . .
C4 C3 C8 119.0(4) . .
C2 C3 C4 122.6(4) . .
C2 C3 C8 118.4(4) . .
C41 C40 H40 119.6 . .
C41 C40 C39 120.8(5) . .
C39 C40 H40 119.6 . .
C3 C4 H4 119.8 . .
C5 C4 C3 120.4(5) . .
C5 C4 H4 119.8 . .
C4 C5 H5 119.9 . .
C4 C5 C6 120.3(4) . .
C6 C5 H5 119.9 . .
C44 C45 H45 119.9 . .
C46 C45 C44 120.2(4) . .
C46 C45 H45 119.9 . .
C28 C29 H29 119.2 . .
C30 C29 H29 119.2 . .
C30 C29 C28 121.6(5) . .
C16 C17 H17 119.9 . .
C18 C17 C16 120.2(5) . .
C18 C17 H17 119.9 . .
C26 C27 H27 119.6 . .
C28 C27 C26 120.8(5) . .
C28 C27 H27 119.6 . .
C5 C6 H6 119.3 . .
C7 C6 C5 121.3(5) . .
C7 C6 H6 119.3 . .
C11 C12 C13 120.9(4) . .
C11 C12 H12 119.5 . .
C13 C12 H12 119.5 . .
C29 C28 H28 119.9 . .
C27 C28 C29 120.3(5) . .
C27 C28 H28 119.9 . .
C44 C43 H43 119.5 . .
C42 C43 C44 121.1(5) . .
C42 C43 H43 119.5 . .
C21 C20 H20 119.9 . .
C19 C20 C21 120.2(5) . .
C19 C20 H20 119.9 . .
C43 C42 H42 120.1 . .
C43 C42 C41 119.7(5) . .
C41 C42 H42 120.1 . .
C40 C41 C42 121.2(5) . .
C40 C41 H41 119.4 . .
C42 C41 H41 119.4 . .
C38 C39 C44 117.0(4) . .
C40 C39 C38 124.8(4) . .
C40 C39 C44 117.9(4) . .
C36 C35 H35 119.8 . .
C34 C35 C36 120.4(4) . .
C34 C35 H35 119.8 . .
N26 C33 C32 113.4(4) . .
N26 C33 C34 120.7(4) . .
C34 C33 C32 125.8(4) . .
C3 C8 C9 116.7(4) . .
C7 C8 C9 124.0(4) . .
C7 C8 C3 119.2(4) . .
N1 C1 H1 118.9 . .
N1 C1 C2 122.3(4) . .
C2 C1 H1 118.9 . .
C26 C25 H25 120.0 . .
C24 C25 C26 120.0(4) . .
C24 C25 H25 120.0 . .
C6 C7 C8 119.8(5) . .
C6 C7 H7 120.1 . .
C8 C7 H7 120.1 . .
N6 C46 C45 122.3(4) . .
N6 C46 H46 118.9 . .
C45 C46 H46 118.9 . .
C3 C2 H2 119.9 . .
C1 C2 C3 120.2(4) . .
C1 C2 H2 119.9 . .
C31 C30 H30 119.8 . .
C29 C30 C31 120.4(4) . .
C29 C30 H30 119.8 . .
C20 C19 H19 119.6 . .
C20 C19 C18 120.8(5) . .
C18 C19 H19 119.6 . .
C17 C18 C19 120.6(5) . .
C17 C18 H18 119.7 . .
C19 C18 H18 119.7 . .
F30 P5 F27 90.0 . .
F30 P5 F31 179.94(6) . .
F30 P5 F32 90.0 . .
F30 P5 F29 90.0 . .
F27 P5 F31 90.0 . .
F27 P5 F32 179.91(6) . .
F27 P5 F29 89.9 . .
F28 P5 F30 90.1 . .
F28 P5 F27 90.1 . .
F28 P5 F31 90.0 . .
F28 P5 F32 90.0 . .
F28 P5 F29 179.91(9) . .
F31 P5 F29 89.9 . .
F32 P5 F31 90.0 . .
F32 P5 F29 90.0 . .
F25 P3 F25 178.6(3) . 10_557
F25 P3 F20 89.9(2) 10_557 .
F25 P3 F20 89.9(2) . .
F25 P3 F16 90.63(18) 10_557 .
F25 P3 F16 90.63(18) . .
F25 P3 F19 90.3(2) 10_557 .
F25 P3 F19 90.3(2) . .
F25 P3 F15 90.4(2) 10_557 .
F25 P3 F15 90.4(2) . .
F25 P3 F18 90.60(17) 10_557 .
F25 P3 F18 90.60(17) . .
F25 P3 F33 89.6(2) 10_557 .
F25 P3 F33 89.6(2) . .
F14 P3 F25 90.0(2) . 10_557
F14 P3 F25 90.0(2) . .
F14 P3 F20 173.5(7) . .
F17 P3 F25 90.68(17) . 10_557
F17 P3 F25 90.68(17) . .
F17 P3 F14 91.0(7) . .
F17 P3 F20 95.6(8) . .
F21 P3 F25 89.36(17) . .
F21 P3 F25 89.36(17) . 10_557
F21 P3 F24 87.3(7) . .
F21 P3 F16 178.0(8) . .
F21 P3 F19 96.3(8) . .
F24 P3 F25 89.7(2) . 10_557
F24 P3 F25 89.7(2) . .
F24 P3 F16 90.7(7) . .
F24 P3 F19 176.4(7) . .
F19 P3 F16 85.7(7) . .
F18 P3 F15 82.8(13) . .
F18 P3 F33 100.7(19) . .
F33 P3 F15 176.5(19) . .
O2 C51 C52 121.3(8) . .
O2 C51 C50 121.0(8) . .
C52 C51 C50 117.7(8) . .
C51 C52 H52A 109.5 . .
C51 C52 H52B 109.5 . .
C51 C52 H52C 109.5 . .
H52A C52 H52B 109.5 . .
H52A C52 H52C 109.5 . .
H52B C52 H52C 109.5 . .
C51 C50 H50A 109.5 . .
C51 C50 H50B 109.5 . .
C51 C50 H50C 109.5 . .
H50A C50 H50B 109.5 . .
H50A C50 H50C 109.5 . .
H50B C50 H50C 109.5 . .
O1 C48 C47 122.5(8) . .
O1 C48 C49 121.8(10) . .
C49 C48 C47 115.5(9) . .
C48 C47 H47A 109.5 . .
C48 C47 H47B 109.5 . .
C48 C47 H47C 109.5 . .
H47A C47 H47B 109.5 . .
H47A C47 H47C 109.5 . .
H47B C47 H47C 109.5 . .
C48 C49 H49A 109.5 . .
C48 C49 H49B 109.5 . .
C48 C49 H49C 109.5 . .
H49A C49 H49B 109.5 . .
H49A C49 H49C 109.5 . .
H49B C49 H49C 109.5 . .
F1 P1 F4 178.8(2) . .
F1 P1 F5 89.34(16) . .
F1 P1 F6 89.84(16) . .
F4 P1 F5 89.60(18) . .
F4 P1 F6 89.60(17) . .
F3 P1 F1 89.96(17) . .
F3 P1 F4 90.59(17) . .
F3 P1 F5 89.70(17) . .
F3 P1 F6 179.2(2) . .
F2 P1 F1 90.34(18) . .
F2 P1 F4 90.71(19) . .
F2 P1 F3 90.84(19) . .
F2 P1 F5 179.4(2) . .
F2 P1 F6 89.92(19) . .
F5 P1 F6 89.54(17) . .
F12 P4 F9 180.0 . .
F12 P4 F11 79.9(5) . 4_565
F12 P4 F11 79.9(5) . .
F12 P4 F11 79.9(5) . 3_655
F12 P4 F11 79.9(5) . 2_665
F12 P4 F10 101.5(5) . 3_655
F12 P4 F10 101.5(5) . 4_565
F12 P4 F10 101.5(5) . .
F12 P4 F10 101.5(5) . 2_665
F11 P4 F9 100.1(5) 3_655 .
F11 P4 F9 100.1(5) 2_665 .
F11 P4 F9 100.1(5) 4_565 .
F11 P4 F9 100.1(5) . .
F11 P4 F11 88.25(16) 3_655 2_665
F11 P4 F11 88.25(17) 4_565 2_665
F11 P4 F11 159.9(9) 2_665 .
F11 P4 F11 88.25(17) 3_655 .
F11 P4 F11 159.9(9) 3_655 4_565
F11 P4 F11 88.26(16) 4_565 .
F10 P4 F9 78.5(5) . .
F10 P4 F9 78.5(5) 3_655 .
F10 P4 F9 78.5(5) 4_565 .
F10 P4 F9 78.5(5) 2_665 .
F10 P4 F10 87.72(18) . 4_565
F10 P4 F10 157.0(9) 4_565 3_655
F10 P4 F10 87.72(18) 4_565 2_665
F10 P4 F10 157.0(9) . 2_665
F10 P4 F10 87.72(18) 2_665 3_655
F10 P4 F10 87.71(18) . 3_655
F8 P2 F8 90.000(1) 9_667 11_567
F8 P2 F8 89.997(1) 3_655 .
F8 P2 F8 90.000(1) 9_667 3_655
F8 P2 F8 180.0 9_667 .
F8 P2 F8 90.003(1) 11_567 .
F8 P2 F8 180.0 11_567 3_655
F7 P2 F8 90.000(1) 9_667 3_655
F7 P2 F8 90.000(1) . 11_567
F7 P2 F8 90.000(1) . 3_655
F7 P2 F8 90.000(1) 9_667 9_667
F7 P2 F8 90.000(1) 9_667 11_567
F7 P2 F8 90.000(1) . 9_667
F7 P2 F8 90.000(1) 9_667 .
F7 P2 F8 90.000(1) . .
F7 P2 F7 180.0 9_667 .
O3 C54 C55 121.8 . .
O3 C54 C53 121.9 . .
C53 C54 C55 116.3 . .
C54 C55 H55A 109.5 . .
C54 C55 H55B 109.5 . .
C54 C55 H55C 109.5 . .
H55A C55 H55B 109.5 . .
H55A C55 H55C 109.5 . .
H55B C55 H55C 109.5 . .
C54 C53 H53A 109.5 . .
C54 C53 H53B 109.5 . .
C54 C53 H53C 109.5 . .
H53A C53 H53B 109.5 . .
H53A C53 H53C 109.5 . .
H53B C53 H53C 109.5 . .

loop_
_geom_bond_atom_site_label_1
_geom_bond_atom_site_label_2
_geom_bond_distance
_geom_bond_site_symmetry_2
Co1 N4 2.159(4) .
Co1 N1 2.164(4) .
Co1 N2 2.062(3) .
Co1 N3 2.156(4) .
Co1 N26 2.072(3) .
Co1 N6 2.133(3) .
N4 C32 1.342(6) .
N4 C24 1.357(6) .
N1 C9 1.332(6) .
N1 C1 1.352(6) .
N2 C10 1.341(5) .
N2 C14 1.340(5) .
N3 C15 1.332(6) .
N3 C23 1.362(6) .
N26 C37 1.335(5) .
N26 C33 1.342(5) .
N6 C38 1.331(5) .
N6 C46 1.355(6) .
C38 C37 1.493(6) .
C38 C39 1.427(6) .
C37 C36 1.391(6) .
C31 C32 1.421(6) .
C31 C26 1.431(6) .
C31 C30 1.423(6) .
C15 C14 1.490(6) .
C15 C16 1.425(6) .
C10 C9 1.478(6) .
C10 C11 1.392(6) .
C9 C8 1.434(6) .
C32 C33 1.490(6) .
C26 C27 1.424(6) .
C26 C25 1.400(7) .
C36 H36 0.9300 .
C36 C35 1.381(6) .
C14 C13 1.391(6) .
C21 C16 1.416(7) .
C21 C22 1.406(7) .
C21 C20 1.416(7) .
C34 H34 0.9300 .
C34 C35 1.380(6) .
C34 C33 1.392(6) .
C23 H23 0.9300 .
C23 C22 1.353(7) .
C16 C17 1.412(7) .
C44 C45 1.402(7) .
C44 C43 1.407(7) .
C44 C39 1.427(6) .
C22 H22 0.9300 .
C11 H11 0.9300 .
C11 C12 1.379(7) .
C13 H13 0.9300 .
C13 C12 1.388(7) .
C24 H24 0.9300 .
C24 C25 1.353(6) .
C3 C4 1.413(6) .
C3 C8 1.424(6) .
C3 C2 1.402(7) .
C40 H40 0.9300 .
C40 C41 1.357(7) .
C40 C39 1.412(7) .
C4 H4 0.9300 .
C4 C5 1.356(7) .
C5 H5 0.9300 .
C5 C6 1.404(8) .
C45 H45 0.9300 .
C45 C46 1.359(6) .
C29 H29 0.9300 .
C29 C28 1.398(7) .
C29 C30 1.356(6) .
C17 H17 0.9300 .
C17 C18 1.366(7) .
C27 H27 0.9300 .
C27 C28 1.348(8) .
C6 H6 0.9300 .
C6 C7 1.360(7) .
C12 H12 0.9300 .
C28 H28 0.9300 .
C43 H43 0.9300 .
C43 C42 1.358(8) .
C20 H20 0.9300 .
C20 C19 1.354(8) .
C42 H42 0.9300 .
C42 C41 1.398(8) .
C41 H41 0.9300 .
C35 H35 0.9300 .
C8 C7 1.408(6) .
C1 H1 0.9300 .
C1 C2 1.359(7) .
C25 H25 0.9300 .
C7 H7 0.9300 .
C46 H46 0.9300 .
C2 H2 0.9300 .
C30 H30 0.9300 .
C19 H19 0.9300 .
C19 C18 1.398(8) .
C18 H18 0.9300 .
P5 F30 1.6269 .
P5 F27 1.6270 .
P5 F28 1.6259 .
P5 F31 1.6283 .
P5 F32 1.6273 .
P5 F29 1.6285 .
P3 F25 1.581(4) .
P3 F25 1.581(4) 10_557
P3 F14 1.540(16) .
P3 F17 1.520(15) .
P3 F20 1.589(13) .
P3 F21 1.526(15) .
P3 F24 1.564(15) .
P3 F16 1.669(15) .
P3 F19 1.596(12) .
P3 F15 1.66(3) .
P3 F18 1.60(4) .
P3 F33 1.65(3) .
O2 C51 1.206(9) .
C51 C52 1.475(12) .
C51 C50 1.506(11) .
C52 H52A 0.9600 .
C52 H52B 0.9600 .
C52 H52C 0.9600 .
C50 H50A 0.9600 .
C50 H50B 0.9600 .
C50 H50C 0.9600 .
O1 C48 1.184(8) .
C48 C47 1.466(11) .
C48 C49 1.450(13) .
C47 H47A 0.9600 .
C47 H47B 0.9600 .
C47 H47C 0.9600 .
C49 H49A 0.9600 .
C49 H49B 0.9600 .
C49 H49C 0.9600 .
P1 F1 1.597(3) .
P1 F4 1.600(3) .
P1 F3 1.594(3) .
P1 F2 1.588(3) .
P1 F5 1.602(3) .
P1 F6 1.607(3) .
P4 F12 1.547(17) .
P4 F9 1.631(14) .
P4 F11 1.622(9) .
P4 F11 1.622(9) 4_565
P4 F11 1.622(9) 3_655
P4 F11 1.622(9) 2_665
P4 F10 1.601(9) 4_565
P4 F10 1.601(9) 2_665
P4 F10 1.601(9) .
P4 F10 1.601(9) 3_655
P2 F8 1.612(4) 11_567
P2 F8 1.612(4) 9_667
P2 F8 1.612(4) 3_655
P2 F8 1.612(4) .
P2 F7 1.596(5) .
P2 F7 1.595(5) 9_667
O3 C54 1.2067 .
C54 C55 1.5096 .
C54 C53 1.5085 .
C55 H55A 0.9600 .
C55 H55B 0.9600 .
C55 H55C 0.9600 .
C53 H53A 0.9600 .
C53 H53B 0.9600 .
C53 H53C 0.9600 .

loop_
_geom_torsion_atom_site_label_1
_geom_torsion_atom_site_label_2
_geom_torsion_atom_site_label_3
_geom_torsion_atom_site_label_4
_geom_torsion
Co1 N4 C32 C31 155.9(3)
Co1 N4 C32 C33 -21.7(4)
Co1 N4 C24 C25 -157.4(3)
Co1 N1 C9 C10 20.0(4)
Co1 N1 C9 C8 -158.8(3)
Co1 N1 C1 C2 162.7(3)
Co1 N2 C10 C9 26.5(4)
Co1 N2 C10 C11 -147.3(4)
Co1 N2 C14 C15 -31.2(4)
Co1 N2 C14 C13 144.8(4)
Co1 N3 C15 C14 -10.2(4)
Co1 N3 C15 C16 166.4(3)
Co1 N3 C23 C22 -169.6(3)
Co1 N26 C37 C38 13.3(5)
Co1 N26 C37 C36 -161.5(3)
Co1 N26 C33 C32 -15.6(4)
Co1 N26 C33 C34 160.0(3)
Co1 N6 C38 C37 21.0(4)
Co1 N6 C38 C39 -159.8(3)
Co1 N6 C46 C45 164.4(3)
N4 C32 C33 N26 24.6(5)
N4 C32 C33 C34 -150.8(4)
N4 C24 C25 C26 2.0(7)
N1 C9 C8 C3 -6.0(6)
N1 C9 C8 C7 170.9(4)
N1 C1 C2 C3 -5.1(7)
N2 C10 C9 N1 -30.7(5)
N2 C10 C9 C8 148.1(4)
N2 C10 C11 C12 1.1(7)
N2 C14 C13 C12 4.0(7)
N3 C15 C14 N2 26.7(5)
N3 C15 C14 C13 -149.0(4)
N3 C15 C16 C21 4.7(6)
N3 C15 C16 C17 -171.9(4)
N3 C23 C22 C21 3.4(7)
N26 C37 C36 C35 0.6(6)
N6 C38 C37 N26 -22.2(5)
N6 C38 C37 C36 152.3(4)
N6 C38 C39 C44 -6.7(6)
N6 C38 C39 C40 168.1(4)
C38 N6 C46 C45 -0.4(6)
C38 C37 C36 C35 -173.5(4)
C37 N26 C33 C32 -179.4(4)
C37 N26 C33 C34 -3.8(6)
C37 C38 C39 C44 172.4(4)
C37 C38 C39 C40 -12.8(7)
C37 C36 C35 C34 -1.9(7)
C31 C32 C33 N26 -153.0(4)
C31 C32 C33 C34 31.6(6)
C31 C26 C27 C28 2.8(7)
C31 C26 C25 C24 -2.7(6)
C15 N3 C23 C22 -0.6(6)
C15 C14 C13 C12 179.4(4)
C15 C16 C17 C18 -179.2(5)
C10 N2 C14 C15 177.7(4)
C10 N2 C14 C13 -6.2(6)
C10 C9 C8 C3 175.2(4)
C10 C9 C8 C7 -7.8(7)
C10 C11 C12 C13 -3.2(7)
C9 N1 C1 C2 -1.2(6)
C9 C10 C11 C12 -171.8(4)
C9 C8 C7 C6 -179.3(4)
C32 N4 C24 C25 2.1(6)
C32 C31 C26 C27 -177.9(4)
C32 C31 C26 C25 -0.3(6)
C32 C31 C30 C29 176.0(4)
C26 C31 C32 N4 4.3(6)
C26 C31 C32 C33 -178.3(4)
C26 C31 C30 C29 0.7(6)
C26 C27 C28 C29 -1.7(8)
C14 N2 C10 C9 177.5(4)
C14 N2 C10 C11 3.6(6)
C14 C15 C16 C21 -179.1(4)
C14 C15 C16 C17 4.2(7)
C14 C13 C12 C11 0.8(7)
C21 C16 C17 C18 4.2(8)
C21 C20 C19 C18 2.2(9)
C23 N3 C15 C14 179.9(4)
C23 N3 C15 C16 -3.5(6)
C16 C15 C14 N2 -149.8(4)
C16 C15 C14 C13 34.5(7)
C16 C21 C22 C23 -2.0(7)
C16 C21 C20 C19 0.2(8)
C16 C17 C18 C19 -1.8(9)
C44 C45 C46 N6 -3.9(7)
C44 C43 C42 C41 -1.2(9)
C22 C21 C16 C15 -1.9(6)
C22 C21 C16 C17 175.0(4)
C22 C21 C20 C19 -178.0(5)
C11 C10 C9 N1 142.7(5)
C11 C10 C9 C8 -38.5(7)
C24 N4 C32 C31 -5.3(6)
C24 N4 C32 C33 177.1(4)
C3 C4 C5 C6 -0.4(7)
C3 C8 C7 C6 -2.4(7)
C4 C3 C8 C9 179.4(4)
C4 C3 C8 C7 2.3(6)
C4 C3 C2 C1 -174.1(4)
C4 C5 C6 C7 0.3(8)
C5 C6 C7 C8 1.1(7)
C45 C44 C43 C42 174.4(5)
C45 C44 C39 C38 2.3(6)
C45 C44 C39 C40 -172.8(4)
C27 C26 C25 C24 174.8(4)
C28 C29 C30 C31 0.4(8)
C43 C44 C45 C46 -173.7(5)
C43 C44 C39 C38 178.8(4)
C43 C44 C39 C40 3.7(7)
C43 C42 C41 C40 2.5(9)
C20 C21 C16 C15 179.8(4)
C20 C21 C16 C17 -3.3(7)
C20 C21 C22 C23 176.3(5)
C20 C19 C18 C17 -1.4(9)
C41 C40 C39 C38 -177.2(5)
C41 C40 C39 C44 -2.4(7)
C39 C38 C37 N26 158.6(4)
C39 C38 C37 C36 -26.9(7)
C39 C44 C45 C46 2.7(7)
C39 C44 C43 C42 -1.9(8)
C39 C40 C41 C42 -0.6(9)
C35 C34 C33 N26 2.4(6)
C35 C34 C33 C32 177.5(4)
C33 N26 C37 C38 177.0(4)
C33 N26 C37 C36 2.2(6)
C33 C34 C35 C36 0.4(7)
C8 C3 C4 C5 -0.9(7)
C8 C3 C2 C1 5.5(6)
C1 N1 C9 C10 -174.3(4)
C1 N1 C9 C8 6.8(6)
C25 C26 C27 C28 -174.7(5)
C46 N6 C38 C37 -173.4(4)
C46 N6 C38 C39 5.8(6)
C2 C3 C4 C5 178.7(4)
C2 C3 C8 C9 -0.2(6)
C2 C3 C8 C7 -177.3(4)
C30 C31 C32 N4 -171.0(4)
C30 C31 C32 C33 6.3(7)
C30 C31 C26 C27 -2.2(6)
C30 C31 C26 C25 175.4(4)
C30 C29 C28 C27 0.1(8)

loop_
_smtbx_masks_void_nr
_smtbx_masks_void_average_x
_smtbx_masks_void_average_y
_smtbx_masks_void_average_z
_smtbx_masks_void_volume
_smtbx_masks_void_count_electrons
_smtbx_masks_void_content
1 0.000 0.000 0.000 210.8 31.6 acetone
2 -0.026 0.269 0.500 154.7 31.7 acetone
3 0.000 0.500 0.500 19.9 0.9 ?
4 0.000 0.500 0.000 19.9 0.9 ?
5 0.026 0.731 0.500 154.7 31.4 acetone
6 0.231 0.474 0.000 154.7 31.5 acetone
7 0.269 0.026 0.500 154.7 31.6 acetone
8 0.474 0.769 0.000 154.7 31.7 acetone
9 0.500 0.500 0.500 210.8 31.6 acetone
10 0.526 0.231 0.000 154.7 31.4 acetone
11 0.500 1.000 0.500 19.9 0.9 ?
12 0.500 0.000 0.000 19.9 0.9 ?
13 0.731 0.974 0.500 154.7 31.5 acetone
14 0.769 0.526 0.000 154.7 31.6 acetone

loop_
_twin_individual_id
_twin_individual_mass_fraction_refined
1 0.9917(4)
2 0.0083(4)
